data_7028164
loop_
_publ_author_name
'Connelly, Neil G.'
'Hicks, Owen M.'
'Lewis, Gareth R.'
'Moreno, M. Teresa'
'Orpen, A. Guy'

_publ_section_title
;
 Novel N-bound thallium(I) complexes of redox-active cyanomanganese
 carbonyl ligands: cyanide as a \m3-\kC&#x2236;\kN&#x2236;\kN triply
 bridging ligand
;
_journal_issue 11
_journal_name_full 'Journal of the Chemical Society, Dalton Transactions'
_journal_page_first 1913
_journal_paper_doi 10.1039/a800765i
_journal_year 1998
_chemical_formula_sum 'C68 H74 F12 Mn2 N2 O10 P8 Tl2'
_chemical_formula_weight 2073.68
_chemical_name_systematic
;  
 ?  
;
_space_group_IT_number 2
_symmetry_cell_setting triclinic
_symmetry_space_group_name_Hall '-P 1'
_symmetry_space_group_name_H-M 'P -1'
_atom_sites_solution_hydrogens geom
_atom_sites_solution_primary direct
_atom_sites_solution_secondary difmap
_audit_creation_method SHELXL
_cell_angle_alpha 71.423(9)
_cell_angle_beta 77.844(8)
_cell_angle_gamma 78.945(6)
_cell_formula_units_Z 1
_cell_length_a 10.0840(8)
_cell_length_b 13.297(2)
_cell_length_c 15.921(2)
_cell_measurement_reflns_used 529
_cell_measurement_temperature 173(2)
_cell_measurement_theta_max 25.00
_cell_measurement_theta_min 1.84
_cell_volume 1960.2(4)
_computing_cell_refinement 'local programs'
_computing_data_collection 'Siemens SMART'
_computing_data_reduction 'Siemens SAINT'
_computing_structure_refinement 'SHELXL-93 (Sheldrick, 1993)'
_computing_structure_solution 'SHELXS-86 (Sheldrick, 1990)'
_diffrn_ambient_temperature 173(2)
_diffrn_measurement_device 'Siemens SMART CCD diffractometer'
_diffrn_measurement_method '\w rotation with narrow frames'
_diffrn_radiation_monochromator graphite
_diffrn_radiation_source 'fine-focus sealed tube'
_diffrn_radiation_type MoK\a
_diffrn_radiation_wavelength 0.71073
_diffrn_reflns_av_R_equivalents 0.0244
_diffrn_reflns_av_sigmaI/netI 0.0230
_diffrn_reflns_limit_h_max 12
_diffrn_reflns_limit_h_min -13
_diffrn_reflns_limit_k_max 9
_diffrn_reflns_limit_k_min -17
_diffrn_reflns_limit_l_max 20
_diffrn_reflns_limit_l_min -20
_diffrn_reflns_number 12579
_diffrn_reflns_theta_max 27.50
_diffrn_reflns_theta_min 1.80
_exptl_absorpt_coefficient_mu 4.659
_exptl_absorpt_correction_T_max 0.966
_exptl_absorpt_correction_T_min 0.472
_exptl_absorpt_correction_type empirical
_exptl_crystal_colour cuboid
_exptl_crystal_density_diffrn 1.757
_exptl_crystal_density_meas ?
_exptl_crystal_description colourless
_exptl_crystal_F_000 1016
_exptl_crystal_size_max 0.5
_exptl_crystal_size_mid 0.5
_exptl_crystal_size_min 0.2
_refine_diff_density_max 1.368
_refine_diff_density_min -0.782
_refine_diff_density_rms 0.093
_refine_ls_abs_structure_details 'Flack H D (1983), Acta Cryst. A39, 876-881'
_refine_ls_abs_structure_Flack -9.99(999)
_refine_ls_extinction_coef 0.0027(2)
_refine_ls_extinction_expression Fc^*^=kFc[1+0.001xFc^2^\l^3^/sin(2\q)]^-1/4^
_refine_ls_extinction_method SHELXL
_refine_ls_goodness_of_fit_all 1.124
_refine_ls_goodness_of_fit_obs 1.084
_refine_ls_hydrogen_treatment noref
_refine_ls_matrix_type full
_refine_ls_number_parameters 470
_refine_ls_number_reflns 8662
_refine_ls_number_restraints 0
_refine_ls_restrained_S_all 1.124
_refine_ls_restrained_S_obs 1.084
_refine_ls_R_factor_all 0.0324
_refine_ls_R_factor_obs 0.0284
_refine_ls_shift/esd_max 0.006
_refine_ls_shift/esd_mean 0.000
_refine_ls_structure_factor_coef Fsqd
_refine_ls_weighting_details 'w=1/[\s^2^(Fo^2^)+(0.0218P)^2^+4.4267P] where P=(Fo^2^+2Fc^2^)/3'
_refine_ls_weighting_scheme calc
_refine_ls_wR_factor_all 0.0684
_refine_ls_wR_factor_obs 0.0639
_reflns_number_observed 8131
_reflns_number_total 8662
_reflns_observed_criterion >2sigma(I)
_cod_data_source_file i800765sup1.cif
_cod_data_source_block 3
_cod_depositor_comments
;
The following automatic conversions were performed:

'_exptl_crystal_density_meas' value 'not measured' was changed to '?'
- the value is perceived as not measured.

Automatic conversion script
Id: cif_fix_values 3008 2015-01-20 13:52:24Z robertas 

The following automatic conversions were performed:

'_refine_ls_weighting_scheme' value 'calc
w=1/[\s^2^(Fo^2^)+(0.0218P)^2^+4.4267P] where P=(Fo^2^+2Fc^2^)/3' was
changed to 'calc'. New tag '_refine_ls_weighting_details' was
created. The value of the new tag was set to
'w=1/[\s^2^(Fo^2^)+(0.0218P)^2^+4.4267P] where P=(Fo^2^+2Fc^2^)/3'.

Automatic conversion script
Id: cif_fix_values 3143 2015-03-26 13:38:13Z robertas 
;
_cod_original_cell_volume 1960.3(4)
_cod_original_sg_symbol_H-M P-1
_cod_database_code 7028164

loop_
_symmetry_equiv_pos_as_xyz
'x, y, z'
'-x, -y, -z'

loop_
_atom_site_aniso_label
_atom_site_aniso_U_11
_atom_site_aniso_U_22
_atom_site_aniso_U_33
_atom_site_aniso_U_23
_atom_site_aniso_U_13
_atom_site_aniso_U_12
Tl1 0.03213(8) 0.03309(8) 0.02711(8) -0.01045(5) -0.00102(5) 0.00003(5)
Mn1 0.0184(2) 0.0215(2) 0.0168(2) -0.0045(2) -0.0016(2) -0.0042(2)
P1 0.0173(4) 0.0241(4) 0.0179(4) -0.0065(3) -0.0024(3) -0.0014(3)
P2 0.0172(4) 0.0227(4) 0.0205(4) -0.0061(3) -0.0027(3) -0.0020(3)
P3 0.0269(4) 0.0220(4) 0.0234(4) -0.0077(3) -0.0032(3) -0.0039(3)
P4 0.0307(5) 0.0293(4) 0.0259(4) -0.0093(3) -0.0058(3) -0.0020(4)
F1 0.104(3) 0.099(3) 0.082(2) -0.030(2) 0.030(2) -0.071(2)
F2 0.082(2) 0.072(2) 0.046(2) -0.0344(14) -0.0197(14) -0.002(2)
F3 0.118(3) 0.058(2) 0.047(2) -0.0314(14) -0.018(2) -0.005(2)
F4 0.063(2) 0.081(2) 0.067(2) -0.010(2) 0.012(2) -0.034(2)
F5 0.056(2) 0.084(2) 0.066(2) -0.031(2) -0.0336(15) 0.035(2)
F6 0.105(3) 0.082(2) 0.051(2) -0.011(2) -0.025(2) 0.058(2)
N1 0.031(2) 0.0298(15) 0.0230(14) -0.0058(12) -0.0022(11) -0.0020(12)
O1 0.0377(14) 0.0261(12) 0.0266(12) -0.0060(10) -0.0094(10) -0.0092(10)
O2 0.0392(15) 0.0260(13) 0.050(2) -0.0172(12) -0.0200(13) 0.0068(11)
O3 0.046(2) 0.0274(12) 0.0323(14) -0.0136(11) 0.0129(12) -0.0097(11)
O4 0.031(2) 0.065(2) 0.071(2) -0.022(2) -0.0077(15) -0.0207(14)
O5 0.062(2) 0.046(2) 0.0297(15) 0.0075(13) 0.0010(14) -0.0106(15)
C1 0.0218(15) 0.025(2) 0.028(2) -0.0099(13) -0.0028(12) -0.0024(12)
C2 0.0189(14) 0.030(2) 0.0192(14) -0.0041(12) -0.0002(12) 0.0013(12)
C3 0.025(2) 0.032(2) 0.036(2) -0.0071(15) -0.0040(14) -0.0036(14)
C4 0.035(2) 0.028(2) 0.049(2) -0.003(2) -0.001(2) 0.000(2)
C5 0.028(2) 0.044(2) 0.031(2) 0.001(2) -0.0013(15) 0.011(2)
C6 0.025(2) 0.055(2) 0.029(2) -0.012(2) -0.0049(14) 0.006(2)
C7 0.028(2) 0.038(2) 0.026(2) -0.0129(15) -0.0060(14) 0.0049(15)
C8 0.024(2) 0.025(2) 0.0206(15) -0.0088(12) -0.0011(12) -0.0030(12)
C9 0.025(2) 0.052(2) 0.027(2) -0.017(2) -0.0054(14) 0.002(2)
C10 0.032(2) 0.045(2) 0.028(2) -0.014(2) -0.0096(15) -0.002(2)
C11 0.042(2) 0.040(2) 0.018(2) -0.0089(14) 0.0005(14) -0.001(2)
C12 0.030(2) 0.053(2) 0.027(2) -0.007(2) 0.0050(15) 0.001(2)
C13 0.0206(15) 0.034(2) 0.023(2) -0.0081(13) -0.0061(12) -0.0017(13)
C13 0.025(2) 0.043(2) 0.021(2) -0.0042(14) -0.0012(13) -0.0010(15)
C14 0.046(2) 0.034(2) 0.042(2) -0.007(2) -0.023(2) -0.003(2)
C15 0.080(4) 0.048(3) 0.055(3) 0.006(2) -0.044(3) -0.011(3)
C16 0.071(3) 0.077(4) 0.051(3) 0.002(3) -0.043(3) -0.021(3)
C17 0.054(3) 0.074(3) 0.055(3) -0.016(3) -0.029(2) -0.023(3)
C18 0.033(2) 0.043(2) 0.041(2) -0.008(2) -0.012(2) -0.010(2)
C20 0.0163(14) 0.035(2) 0.025(2) -0.0121(14) 0.0030(12) -0.0071(13)
C21 0.027(2) 0.044(2) 0.034(2) -0.010(2) -0.0025(15) 0.005(2)
C22 0.025(2) 0.062(3) 0.045(2) -0.021(2) -0.001(2) 0.007(2)
C23 0.026(2) 0.070(3) 0.034(2) -0.019(2) 0.008(2) -0.015(2)
C24 0.032(2) 0.052(2) 0.031(2) -0.006(2) 0.005(2) -0.019(2)
C25 0.022(2) 0.033(2) 0.030(2) -0.0053(14) -0.0004(13) -0.0081(13)
C26 0.054(2) 0.040(2) 0.036(2) -0.015(2) -0.018(2) -0.010(2)
C27 0.068(4) 0.064(3) 0.088(4) -0.020(3) -0.035(3) -0.027(3)
C28 0.056(3) 0.027(2) 0.059(3) -0.017(2) -0.029(2) 0.008(2)
C29 0.058(3) 0.043(3) 0.082(4) -0.023(2) -0.034(3) 0.018(2)
C30 0.149(7) 0.041(3) 0.103(5) -0.046(3) 0.086(5) -0.035(3)
C31 0.128(7) 0.099(6) 0.284(14) -0.132(8) 0.147(9) -0.057(5)
C32 0.027(2) 0.034(2) 0.031(2) -0.0120(15) -0.0039(14) -0.0057(14)
C33 0.031(2) 0.031(2) 0.028(2) -0.0067(14) -0.0027(14) -0.0049(14)
C34 0.0192(14) 0.027(2) 0.0212(15) -0.0095(13) -0.0004(11) -0.0028(12)

loop_
_atom_site_label
_atom_site_type_symbol
_atom_site_fract_x
_atom_site_fract_y
_atom_site_fract_z
_atom_site_U_iso_or_equiv
_atom_site_thermal_displace_type
_atom_site_occupancy
_atom_site_calc_flag
_atom_site_refinement_flags
Tl1 Tl -0.119479(14) 0.135244(11) 1.035028(9) 0.03156(6) Uani 1 d .
Mn1 Mn 0.06599(5) 0.24892(4) 0.71272(3) 0.01914(10) Uani 1 d .
P1 P 0.13043(8) 0.09982(6) 0.66534(5) 0.0199(2) Uani 1 d .
P2 P -0.13165(8) 0.18651(6) 0.70848(5) 0.0203(2) Uani 1 d .
P3 P -0.04783(9) 0.38166(7) 0.76646(6) 0.0239(2) Uani 1 d .
P4 P 0.15310(10) -0.74002(7) 0.09851(6) 0.0284(2) Uani 1 d .
F1 F 0.2649(4) -0.6688(3) 0.0377(3) 0.0932(13) Uani 1 d .
F2 F 0.1594(3) -0.7895(2) 0.0187(2) 0.0621(8) Uani 1 d .
F3 F 0.1461(4) -0.6925(2) 0.1785(2) 0.0707(9) Uani 1 d .
F4 F 0.0406(3) -0.8140(3) 0.1587(2) 0.0732(9) Uani 1 d .
F5 F 0.2669(3) -0.8341(3) 0.1363(2) 0.0687(9) Uani 1 d .
F6 F 0.0381(4) -0.6493(3) 0.0609(2) 0.0891(13) Uani 1 d .
N1 N 0.0617(3) 0.0858(2) 0.9037(2) 0.0290(6) Uani 1 d .
O1 O 0.0336(3) 0.4736(2) 0.7676(2) 0.0292(5) Uani 1 d .
O2 O -0.1584(3) 0.4528(2) 0.7059(2) 0.0365(6) Uani 1 d .
O3 O -0.1304(3) 0.3460(2) 0.8671(2) 0.0364(6) Uani 1 d .
O4 O 0.3386(3) 0.3009(3) 0.7092(2) 0.0532(8) Uani 1 d .
O5 O 0.1023(4) 0.3982(3) 0.5298(2) 0.0512(8) Uani 1 d .
C1 C -0.0408(3) 0.0551(3) 0.6990(2) 0.0245(6) Uani 1 d .
H1A H -0.0682(3) 0.0330(3) 0.6520(2) 0.029 Uiso 1 calc R
H1B H -0.0496(3) -0.0021(3) 0.7568(2) 0.029 Uiso 1 calc R
C2 C 0.2515(3) -0.0113(3) 0.7183(2) 0.0246(6) Uani 1 d .
C3 C 0.2471(4) -0.1157(3) 0.7193(3) 0.0320(7) Uani 1 d .
H3A H 0.1815(4) -0.1303(3) 0.6913(3) 0.038 Uiso 1 calc R
C4 C 0.3401(4) -0.1991(3) 0.7619(3) 0.0410(9) Uani 1 d .
H4A H 0.3361(4) -0.2707(3) 0.7639(3) 0.049 Uiso 1 calc R
C5 C 0.4374(4) -0.1780(3) 0.8009(3) 0.0400(9) Uani 1 d .
H5A H 0.5006(4) -0.2351(3) 0.8292(3) 0.048 Uiso 1 calc R
C6 C 0.4436(4) -0.0750(4) 0.7993(3) 0.0378(9) Uani 1 d .
H6A H 0.5112(4) -0.0607(4) 0.8258(3) 0.045 Uiso 1 calc R
C7 C 0.3498(4) 0.0084(3) 0.7583(2) 0.0310(7) Uani 1 d .
H7A H 0.3533(4) 0.0795(3) 0.7577(2) 0.037 Uiso 1 calc R
C8 C 0.1793(3) 0.1085(3) 0.5463(2) 0.0231(6) Uani 1 d .
C9 C 0.0822(4) 0.1425(3) 0.4891(2) 0.0342(8) Uani 1 d .
H9A H -0.0116(4) 0.1573(3) 0.5127(2) 0.041 Uiso 1 calc R
C10 C 0.1212(4) 0.1549(3) 0.3980(2) 0.0341(8) Uani 1 d .
H10A H 0.0538(4) 0.1776(3) 0.3598(2) 0.041 Uiso 1 calc R
C11 C 0.2567(4) 0.1346(3) 0.3625(2) 0.0347(8) Uani 1 d .
H11A H 0.2832(4) 0.1433(3) 0.2999(2) 0.042 Uiso 1 calc R
C12 C 0.3540(4) 0.1016(3) 0.4186(3) 0.0398(9) Uani 1 d .
H12A H 0.4478(4) 0.0875(3) 0.3945(3) 0.048 Uiso 1 calc R
C13 C -0.2238(3) 0.2398(3) 0.6128(2) 0.0258(7) Uani 1 d .
C13 C 0.3157(4) 0.0890(3) 0.5101(2) 0.0319(8) Uani 1 d .
H13A H 0.3835(4) 0.0668(3) 0.5481(2) 0.038 Uiso 1 calc R
C14 C -0.2204(4) 0.3447(3) 0.5590(3) 0.0393(9) Uani 1 d .
H14A H -0.1728(4) 0.3909(3) 0.5729(3) 0.047 Uiso 1 calc R
C15 C -0.2871(6) 0.3817(4) 0.4846(4) 0.0607(14) Uani 1 d .
H15A H -0.2859(6) 0.4538(4) 0.4482(4) 0.073 Uiso 1 calc R
C16 C -0.3548(6) 0.3148(5) 0.4633(4) 0.0646(15) Uani 1 d .
H16A H -0.3985(6) 0.3403(5) 0.4117(4) 0.077 Uiso 1 calc R
C17 C -0.3591(5) 0.2111(5) 0.5166(3) 0.0567(13) Uani 1 d .
H17A H -0.4060(5) 0.1651(5) 0.5019(3) 0.068 Uiso 1 calc R
C18 C -0.2950(4) 0.1733(3) 0.5921(3) 0.0385(9) Uani 1 d .
H18A H -0.2998(4) 0.1020(3) 0.6295(3) 0.046 Uiso 1 calc R
C20 C -0.2692(3) 0.1648(3) 0.8041(2) 0.0250(6) Uani 1 d .
C21 C -0.3824(4) 0.2435(3) 0.8038(3) 0.0368(8) Uani 1 d .
H21A H -0.3910(4) 0.3029(3) 0.7518(3) 0.044 Uiso 1 calc R
C22 C -0.4828(4) 0.2353(4) 0.8797(3) 0.0448(10) Uani 1 d .
H22A H -0.5602(4) 0.2889(4) 0.8791(3) 0.054 Uiso 1 calc R
C23 C -0.4705(4) 0.1495(4) 0.9558(3) 0.0431(10) Uani 1 d .
H23A H -0.5382(4) 0.1449(4) 1.0078(3) 0.052 Uiso 1 calc R
C24 C -0.3597(4) 0.0707(4) 0.9558(3) 0.0396(9) Uani 1 d .
H24A H -0.3520(4) 0.0111(4) 1.0077(3) 0.048 Uiso 1 calc R
C25 C -0.2588(4) 0.0778(3) 0.8802(2) 0.0291(7) Uani 1 d .
H25A H -0.1828(4) 0.0231(3) 0.8807(2) 0.035 Uiso 1 calc R
C26 C 0.1213(5) 0.4502(3) 0.8352(3) 0.0400(9) Uani 1 d .
H26A H 0.1647(5) 0.3747(3) 0.8482(3) 0.048 Uiso 1 calc R
H26B H 0.0669(5) 0.4620(3) 0.8915(3) 0.048 Uiso 1 calc R
C27 C 0.2282(6) 0.5237(5) 0.7984(4) 0.068(2) Uani 1 d .
H27A H 0.2892(6) 0.5100(5) 0.8425(4) 0.102 Uiso 1 calc R
H27B H 0.1840(6) 0.5981(5) 0.7860(4) 0.102 Uiso 1 calc R
H27C H 0.2814(6) 0.5111(5) 0.7428(4) 0.102 Uiso 1 calc R
C28 C -0.2016(5) 0.5679(3) 0.6865(3) 0.0454(10) Uani 1 d .
H28A H -0.1364(5) 0.6072(3) 0.6369(3) 0.055 Uiso 1 calc R
H28B H -0.2051(5) 0.5913(3) 0.7401(3) 0.055 Uiso 1 calc R
C29 C -0.3411(5) 0.5896(4) 0.6603(4) 0.0594(14) Uani 1 d .
H29A H -0.3736(5) 0.6665(4) 0.6467(4) 0.089 Uiso 1 calc R
H29B H -0.4046(5) 0.5503(4) 0.7100(4) 0.089 Uiso 1 calc R
H29C H -0.3362(5) 0.5661(4) 0.6071(4) 0.089 Uiso 1 calc R
C30 C -0.2142(8) 0.4253(4) 0.9081(5) 0.105(3) Uani 1 d .
H30A H -0.1527(8) 0.4523(4) 0.9344(5) 0.126 Uiso 1 calc R
H30B H -0.2469(8) 0.4861(4) 0.8588(5) 0.126 Uiso 1 calc R
C31 C -0.3161(9) 0.4023(7) 0.9670(8) 0.173(6) Uani 1 d .
H31A H -0.3592(9) 0.4656(7) 0.9864(8) 0.260 Uiso 1 calc R
H31B H -0.2870(9) 0.3446(7) 1.0185(8) 0.260 Uiso 1 calc R
H31C H -0.3819(9) 0.3787(7) 0.9424(8) 0.260 Uiso 1 calc R
C32 C 0.2327(4) 0.2785(3) 0.7134(2) 0.0299(7) Uani 1 d .
C33 C 0.0821(4) 0.3394(3) 0.6007(2) 0.0305(7) Uani 1 d .
C34 C 0.0624(3) 0.1481(3) 0.8336(2) 0.0222(6) Uani 1 d .

loop_
_atom_type_symbol
_atom_type_description
_atom_type_scat_dispersion_real
_atom_type_scat_dispersion_imag
_atom_type_scat_source
C C 0.0033 0.0016 'International Tables Vol C Tables 4.2.6.8 and 6.1.1.4'
H H 0.0000 0.0000 'International Tables Vol C Tables 4.2.6.8 and 6.1.1.4'
N N 0.0061 0.0033 'International Tables Vol C Tables 4.2.6.8 and 6.1.1.4'
O O 0.0106 0.0060 'International Tables Vol C Tables 4.2.6.8 and 6.1.1.4'
F F 0.0171 0.0103 'International Tables Vol C Tables 4.2.6.8 and 6.1.1.4'
P P 0.1023 0.0942 'International Tables Vol C Tables 4.2.6.8 and 6.1.1.4'
Mn Mn 0.3368 0.7283 'International Tables Vol C Tables 4.2.6.8 and 6.1.1.4'
Tl Tl -2.8358 9.6688 'International Tables Vol C Tables 4.2.6.8 and 6.1.1.4'

loop_
_geom_angle_atom_site_label_1
_geom_angle_atom_site_label_2
_geom_angle_atom_site_label_3
_geom_angle
_geom_angle_site_symmetry_3
N1 Tl1 N1 76.35(10) 2_557
C33 Mn1 C32 85.1(2) .
C33 Mn1 C34 176.01(15) .
C32 Mn1 C34 91.4(2) .
C33 Mn1 P3 90.19(12) .
C32 Mn1 P3 94.74(12) .
C34 Mn1 P3 91.97(9) .
C33 Mn1 P1 93.90(12) .
C32 Mn1 P1 99.15(12) .
C34 Mn1 P1 84.79(9) .
P3 Mn1 P1 165.80(4) .
C33 Mn1 P2 96.81(12) .
C32 Mn1 P2 171.33(12) .
C34 Mn1 P2 86.39(10) .
P3 Mn1 P2 93.71(3) .
P1 Mn1 P2 72.31(3) .
C2 P1 C8 103.10(15) .
C2 P1 C1 107.4(2) .
C8 P1 C1 105.5(2) .
C2 P1 Mn1 121.71(11) .
C8 P1 Mn1 121.63(11) .
C1 P1 Mn1 95.28(10) .
C20 P2 C13 102.8(2) .
C20 P2 C1 108.7(2) .
C13 P2 C1 105.0(2) .
C20 P2 Mn1 121.68(11) .
C13 P2 Mn1 122.56(12) .
C1 P2 Mn1 93.82(11) .
O2 P3 O1 99.68(14) .
O2 P3 O3 105.7(2) .
O1 P3 O3 103.66(14) .
O2 P3 Mn1 111.34(10) .
O1 P3 Mn1 118.96(10) .
O3 P3 Mn1 115.62(10) .
F6 P4 F1 89.8(2) .
F6 P4 F3 90.2(2) .
F1 P4 F3 92.0(2) .
F6 P4 F5 178.4(2) .
F1 P4 F5 91.4(2) .
F3 P4 F5 90.8(2) .
F6 P4 F2 90.1(2) .
F1 P4 F2 88.8(2) .
F3 P4 F2 179.2(2) .
F5 P4 F2 88.8(2) .
F6 P4 F4 90.5(2) .
F1 P4 F4 178.7(2) .
F3 P4 F4 89.3(2) .
F5 P4 F4 88.2(2) .
F2 P4 F4 90.0(2) .
C34 N1 Tl1 116.0(2) .
C34 N1 Tl1 134.8(2) 2_557
Tl1 N1 Tl1 103.65(10) 2_557
C26 O1 P3 119.0(2) .
C28 O2 P3 127.8(2) .
C30 O3 P3 120.7(3) .
P2 C1 P1 94.4(2) .
C7 C2 C3 119.3(3) .
C7 C2 P1 119.6(3) .
C3 C2 P1 121.1(3) .
C2 C3 C4 119.5(4) .
C5 C4 C3 120.4(4) .
C6 C5 C4 120.5(4) .
C5 C6 C7 119.5(4) .
C2 C7 C6 120.8(4) .
C13 C8 C9 118.6(3) .
C13 C8 P1 120.2(3) .
C9 C8 P1 121.0(3) .
C10 C9 C8 120.6(3) .
C11 C10 C9 120.5(3) .
C10 C11 C12 119.3(3) .
C11 C12 C13 120.5(3) .
C14 C13 C18 119.6(3) .
C14 C13 P2 120.9(3) .
C18 C13 P2 119.5(3) .
C8 C13 C12 120.4(3) .
C13 C14 C15 119.6(4) .
C16 C15 C14 120.5(4) .
C17 C16 C15 120.0(4) .
C16 C17 C18 120.2(4) .
C17 C18 C13 120.0(4) .
C25 C20 C21 119.3(3) .
C25 C20 P2 122.1(3) .
C21 C20 P2 118.3(3) .
C20 C21 C22 120.0(4) .
C23 C22 C21 120.4(4) .
C24 C23 C22 119.8(4) .
C23 C24 C25 120.4(4) .
C20 C25 C24 120.1(3) .
O1 C26 C27 107.4(4) .
O2 C28 C29 107.1(4) .
C31 C30 O3 121.3(5) .
O4 C32 Mn1 176.3(4) .
O5 C33 Mn1 174.7(4) .
N1 C34 Mn1 177.7(3) .

loop_
_geom_bond_atom_site_label_1
_geom_bond_atom_site_label_2
_geom_bond_distance
_geom_bond_site_symmetry_2
Tl1 N1 2.636(3) .
Tl1 N1 2.773(3) 2_557
Mn1 C33 1.800(4) .
Mn1 C32 1.801(4) .
Mn1 C34 1.961(3) .
Mn1 P3 2.2219(10) .
Mn1 P1 2.2748(9) .
Mn1 P2 2.3220(9) .
P1 C2 1.825(3) .
P1 C8 1.826(3) .
P1 C1 1.850(3) .
P2 C20 1.819(3) .
P2 C13 1.829(3) .
P2 C1 1.847(3) .
P3 O2 1.592(3) .
P3 O1 1.604(2) .
P3 O3 1.610(3) .
P4 F6 1.567(3) .
P4 F1 1.572(3) .
P4 F3 1.576(3) .
P4 F5 1.582(3) .
P4 F2 1.592(3) .
P4 F4 1.594(3) .
N1 C34 1.159(4) .
N1 Tl1 2.773(3) 2_557
O1 C26 1.456(4) .
O2 C28 1.458(4) .
O3 C30 1.454(5) .
O4 C32 1.146(5) .
O5 C33 1.153(4) .
C2 C7 1.389(5) .
C2 C3 1.393(5) .
C3 C4 1.399(5) .
C4 C5 1.379(6) .
C5 C6 1.375(6) .
C6 C7 1.395(5) .
C8 C13 1.384(5) .
C8 C9 1.391(5) .
C9 C10 1.384(5) .
C10 C11 1.376(5) .
C11 C12 1.381(6) .
C12 C13 1.390(5) .
C13 C14 1.388(5) .
C13 C18 1.391(5) .
C14 C15 1.390(6) .
C15 C16 1.377(7) .
C16 C17 1.372(7) .
C17 C18 1.390(6) .
C20 C25 1.389(5) .
C20 C21 1.392(5) .
C21 C22 1.393(5) .
C22 C23 1.383(6) .
C23 C24 1.377(6) .
C24 C25 1.393(5) .
C26 C27 1.494(7) .
C28 C29 1.500(6) .
C30 C31 1.250(8) .
